data_7061319
loop_
_publ_author_name
'do Nascimento, Juliana S.'
'de Sousa, Aurideia P.'
'Gondim, Ana C. S.'
'Sousa, Eduardo H. S.'
'Teixeira, Edson H.'
'do Nascimento Neto, Luiz Gonzaga'
'Bezerra, Beatriz Pinheiro'
'Ayala, Alejandro Pedro'
'Batista, Alzir A.'
'Vasconcelos, Igor F.'
'Oliveira, Francisco G. S.'
'Holanda, Alda K. M.'

_publ_section_title
;
 A binuclear Fe(iii)/quinizarin complex as a structural model for
 anthracycline drugs binding to iron
;
_journal_issue 12
_journal_name_full 'New Journal of Chemistry'
_journal_page_first 5515
_journal_page_last 5525
_journal_paper_doi 10.1039/D1NJ04087A
_journal_volume 46
_journal_year 2022
_chemical_formula_moiety 'C34 H54 Fe2 N8 O4, Cl, 3(F6 P)'
_chemical_formula_sum 'C34 H54 Cl F18 Fe2 N8 O4 P3'
_chemical_formula_weight 1220.91
_space_group_crystal_system monoclinic
_space_group_IT_number 14
_space_group_name_Hall '-P 2ybc'
_space_group_name_H-M_alt 'P 1 21/c 1'
_atom_sites_solution_hydrogens geom
_audit_creation_date 2020-05-19
_audit_creation_method
;
Olex2 1.3
(compiled 2020.02.04 svn.rd84adfe8 for OlexSys, GUI svn.r6032)
;
_audit_update_record
;
2020-05-23 deposited with the CCDC.	2022-02-07 downloaded from the CCDC.
;
_cell_angle_alpha 90
_cell_angle_beta 92.069(2)
_cell_angle_gamma 90
_cell_formula_units_Z 4
_cell_length_a 16.0603(5)
_cell_length_b 16.6212(6)
_cell_length_c 17.6984(7)
_cell_measurement_reflns_used 9976
_cell_measurement_temperature 149.99
_cell_measurement_theta_max 71.39
_cell_measurement_theta_min 2.75
_cell_volume 4721.4(3)
_computing_cell_refinement 'SAINT V8.40A (?, 2016)'
_computing_data_reduction 'SAINT V8.40A (?, 2016)'
_computing_molecular_graphics 'Olex2 1.3 (Dolomanov et al., 2009)'
_computing_publication_material 'Olex2 1.3 (Dolomanov et al., 2009)'
_computing_structure_refinement 'XL  (Sheldrick, 2008)'
_computing_structure_solution 'XT  (Sheldrick, 2015)'
_diffrn_ambient_temperature 150.0
_diffrn_detector_area_resol_mean 7.4
_diffrn_detector_type 'CPAD Area Detector'
_diffrn_measured_fraction_theta_full 1.000
_diffrn_measured_fraction_theta_max 0.997
_diffrn_measurement_device '\k-geometry diffractometer'
_diffrn_measurement_device_type 'Bruker APEX-II CCD'
_diffrn_measurement_method '\f and \w scans'
_diffrn_radiation_type CuK\a
_diffrn_radiation_wavelength 1.54178
_diffrn_reflns_av_R_equivalents 0.1206
_diffrn_reflns_av_unetI/netI 0.0701
_diffrn_reflns_Laue_measured_fraction_full 1.000
_diffrn_reflns_Laue_measured_fraction_max 0.997
_diffrn_reflns_limit_h_max 19
_diffrn_reflns_limit_h_min -19
_diffrn_reflns_limit_k_max 20
_diffrn_reflns_limit_k_min -19
_diffrn_reflns_limit_l_max 21
_diffrn_reflns_limit_l_min -21
_diffrn_reflns_number 63999
_diffrn_reflns_point_group_measured_fraction_full 1.000
_diffrn_reflns_point_group_measured_fraction_max 0.997
_diffrn_reflns_theta_full 67.679
_diffrn_reflns_theta_max 68.467
_diffrn_reflns_theta_min 3.649
_diffrn_source_current 1.1
_diffrn_source_power 0.055
_diffrn_source_voltage 50.0
_diffrn_standards_number 0
_exptl_absorpt_coefficient_mu 7.501
_exptl_absorpt_correction_T_max 0.7104
_exptl_absorpt_correction_T_min 0.4063
_exptl_absorpt_correction_type numerical
_exptl_absorpt_process_details
;
SADABS-2016/2 (Bruker,2016/2) was used for absorption correction.
wR2(int) was 0.0982 before and 0.0572 after correction.
The Ratio of minimum to maximum transmission is 0.5719.
The \l/2 correction factor is Not present.
;
_exptl_crystal_colour 'dull brownish brown'
_exptl_crystal_colour_lustre dull
_exptl_crystal_colour_modifier brownish
_exptl_crystal_colour_primary brown
_exptl_crystal_density_diffrn 1.718
_exptl_crystal_description plate
_exptl_crystal_F_000 2488
_exptl_crystal_size_max 0.2
_exptl_crystal_size_mid 0.104
_exptl_crystal_size_min 0.025
_refine_diff_density_max 1.023
_refine_diff_density_min -0.597
_refine_diff_density_rms 0.107
_refine_ls_extinction_coef 0.0016(2)
_refine_ls_extinction_expression Fc^*^=kFc[1+0.001xFc^2^\l^3^/sin(2\q)]^-1/4^
_refine_ls_extinction_method 'SHELXL-2018/3 (Sheldrick 2018)'
_refine_ls_goodness_of_fit_ref 1.053
_refine_ls_hydrogen_treatment constr
_refine_ls_matrix_type full
_refine_ls_number_parameters 782
_refine_ls_number_reflns 8661
_refine_ls_number_restraints 624
_refine_ls_restrained_S_all 1.036
_refine_ls_R_factor_all 0.1316
_refine_ls_R_factor_gt 0.0856
_refine_ls_shift/su_max 0.001
_refine_ls_shift/su_mean 0.000
_refine_ls_structure_factor_coef Fsqd
_refine_ls_weighting_details 'w=1/[\s^2^(Fo^2^)+(0.1526P)^2^+4.6539P] where P=(Fo^2^+2Fc^2^)/3'
_refine_ls_weighting_scheme calc
_refine_ls_wR_factor_gt 0.2318
_refine_ls_wR_factor_ref 0.2747
_reflns_Friedel_coverage 0.000
_reflns_number_gt 5085
_reflns_number_total 8661
_reflns_threshold_expression 'I > 2\s(I)'
_cod_data_source_file d1nj04087a2.cif
_cod_data_source_block cu_binuclear
_cod_depositor_comments 'Adding full bibliography for 7061319.cif.'
_cod_database_code 7061319
_shelx_shelxl_version_number 2018/3
_shelx_space_group_comment
;
The symmetry employed for this shelxl refinement is uniquely defined
by the following loop, which should always be used as a source of
symmetry information in preference to the above space-group names.
They are only intended as comments.
;
_shelx_estimated_absorpt_t_max 0.835
_shelx_estimated_absorpt_t_min 0.315
_olex2_refinement_description
;
1. Fixed Uiso
 At 1.2 times of:
  All C(H) groups, All C(H,H) groups, All N(H) groups
2. Uiso/Uaniso restraints and constraints
P1A \\sim F1A \\sim F2A \\sim F3A' \\sim F4A \\sim F5A \\sim F6A \\sim F1A'
\\sim F2A' \\sim F3A \\sim F4A' \\sim F5A' \\sim F6A': within 2A with sigma of
0.04 and sigma for terminal atoms of 0.08 within 2A
P1B \\sim F1B \\sim F2B \\sim F3B \\sim F4B \\sim F5B \\sim F6B \\sim F1B'
\\sim F2B' \\sim F3B' \\sim F4B' \\sim F5B' \\sim F6B': within 2A with sigma of
0.04 and sigma for terminal atoms of 0.08 within 2A
P1C \\sim F1C \\sim F2C \\sim F3C \\sim F4C \\sim F5C \\sim F6C \\sim F1C'
\\sim F2C' \\sim F3C' \\sim F4C' \\sim F5C' \\sim F6C': within 2A with sigma of
0.04 and sigma for terminal atoms of 0.08 within 2A
Uanis(C6B) = Uanis(C7B)
Uanis(C9B) = Uanis(C10B)
3. Rigid body (RIGU) restrains
 N1B, N5B, N8B, N12B, C2B, C3B, C4B, C6B, C7B, C9B, C10B, C11B, C13B, C14B
 with sigma for 1-2 distances of 0.004 and sigma for 1-3 distances of 0.004
 C5A, C6A, C7A, N8A, C9A, C10A, N11A, C12A, C13A, C14A, N1A, C2A, C3A, N4A
 with sigma for 1-2 distances of 0.004 and sigma for 1-3 distances of 0.004
4. Others
 Fixed Sof: F1A(0.5) F2A(0.5) F3A'(0.5) F4A(0.5) F5A(0.5) F6A(0.5) F1A'(0.5)
 F2A'(0.5) F3A(0.5) F4A'(0.5) F5A'(0.5) F6A'(0.5) F1B(0.5) F2B(0.5) F3B(0.5)
 F4B(0.5) F5B(0.5) F6B(0.5) F1B'(0.5) F2B'(0.5) F3B'(0.5) F4B'(0.5) F5B'(0.5)
 F6B'(0.5) F1C(0.5) F2C(0.5) F3C(0.5) F4C(0.5) F5C(0.5) F6C(0.5) F1C'(0.5)
 F2C'(0.5) F3C'(0.5) F4C'(0.5) F5C'(0.5) F6C'(0.5)
5.a Ternary CH refined with riding coordinates:
 N1A(H1A), N1B(H1B), N4A(H4A), N5B(H5B), N8A(H8A), N8B(H8B), N11A(H11A),
 N12B(H12B)
5.b Secondary CH2 refined with riding coordinates:
 C2A(H2AA,H2AB), C2B(H2BA,H2BB), C3A(H3AA,H3AB), C3B(H3BA,H3BB), C4B(H4BA,
 H4BB), C5A(H5AA,H5AB), C6A(H6AA,H6AB), C6B(H6BA,H6BB), C7A(H7AA,H7AB),
 C7B(H7BA,H7BB), C9A(H9AA,H9AB), C9B(H9BA,H9BB), C10A(H10A,H10B), C10B(H10C,
 H10D), C11B(H11B,H11C), C12A(H12A,H12C), C13A(H13A,H13B), C13B(H13C,H13D),
 C14A(H14A,H14B), C14B(H14C,H14D)
5.c Aromatic/amide H refined with riding coordinates:
 C8(H8), C9(H9), C10(H10), C11(H11), C15(H15), C16(H16)
;
_olex2_submission_special_instructions 'No special instructions were received'

loop_
_space_group_symop_operation_xyz
'x, y, z'
'-x, y+1/2, -z+1/2'
'-x, -y, -z'
'x, -y-1/2, z-1/2'

loop_
_atom_site_label
_atom_site_type_symbol
_atom_site_fract_x
_atom_site_fract_y
_atom_site_fract_z
_atom_site_U_iso_or_equiv
_atom_site_adp_type
_atom_site_occupancy
_atom_site_site_symmetry_order
_atom_site_calc_flag
_atom_site_refinement_flags_posn
_atom_site_refinement_flags_adp
_atom_site_refinement_flags_occupancy
_atom_site_disorder_assembly
_atom_site_disorder_group
Fe1 Fe 0.84247(6) 0.54720(6) 0.26001(7) 0.0601(4) Uani 1 1 d . . . . .
Fe2 Fe 0.34971(6) 0.54234(6) 0.26112(6) 0.0557(3) Uani 1 1 d . . . . .
O1 O 0.4271(3) 0.6213(3) 0.2884(4) 0.0826(17) Uani 1 1 d . . . . .
O2 O 0.7654(3) 0.6254(3) 0.2846(4) 0.0863(18) Uani 1 1 d . . . . .
O3 O 0.7622(2) 0.4959(3) 0.1943(3) 0.0614(12) Uani 1 1 d . . . . .
O4 O 0.4243(3) 0.4966(3) 0.1912(3) 0.0614(12) Uani 1 1 d . . . . .
N1A N 0.3919(4) 0.4659(4) 0.3408(4) 0.0785(17) Uani 1 1 d . . . . .
H1A H 0.445791 0.444733 0.322286 0.094 Uiso 1 1 calc R U . . .
N1B N 0.8141(4) 0.4742(5) 0.3441(4) 0.0818(18) Uani 1 1 d . . . . .
H1B H 0.756028 0.458990 0.327483 0.098 Uiso 1 1 calc R U . . .
N4A N 0.2702(4) 0.4537(4) 0.2321(4) 0.0677(15) Uani 1 1 d . . . . .
H4A H 0.216994 0.464208 0.258094 0.081 Uiso 1 1 calc R U . . .
N5B N 0.9225(4) 0.6082(5) 0.3285(5) 0.088(2) Uani 1 1 d . . . . .
H5B H 0.976055 0.577475 0.331766 0.106 Uiso 1 1 calc R U . . .
N8A N 0.2980(4) 0.6159(4) 0.1857(4) 0.0764(17) Uani 1 1 d . . . . .
H8A H 0.340700 0.658562 0.177693 0.092 Uiso 1 1 calc R U . . .
N8B N 0.8834(5) 0.6172(5) 0.1767(5) 0.096(2) Uani 1 1 d . . . . .
H8B H 0.839296 0.657614 0.162837 0.115 Uiso 1 1 calc R U . . .
N11A N 0.2751(4) 0.5978(4) 0.3336(4) 0.0693(15) Uani 1 1 d . . . . .
H11A H 0.223944 0.563979 0.337422 0.083 Uiso 1 1 calc R U . . .
N12B N 0.9225(4) 0.4618(5) 0.2292(4) 0.093(2) Uani 1 1 d . . . . .
H12B H 0.978323 0.476659 0.251919 0.111 Uiso 1 1 calc R U . . .
C1 C 0.5083(4) 0.6192(4) 0.2794(5) 0.071(2) Uani 1 1 d . . . . .
C2A C 0.3362(7) 0.3966(6) 0.3426(7) 0.108(3) Uani 1 1 d . . . . .
H2AA H 0.288246 0.408757 0.374327 0.129 Uiso 1 1 calc R U . . .
H2AB H 0.366154 0.349601 0.364621 0.129 Uiso 1 1 calc R U . . .
C2B C 0.7985(8) 0.5076(10) 0.4164(7) 0.144(5) Uani 1 1 d . . . . .
H2BA H 0.782741 0.465199 0.452462 0.172 Uiso 1 1 calc R U . . .
H2BB H 0.753363 0.548211 0.412707 0.172 Uiso 1 1 calc R U . . .
C3A C 0.3064(6) 0.3783(5) 0.2642(6) 0.095(3) Uani 1 1 d . . . . .
H3AA H 0.263758 0.335296 0.264241 0.114 Uiso 1 1 calc R U . . .
H3AB H 0.353328 0.359904 0.233735 0.114 Uiso 1 1 calc R U . . .
C3B C 0.8804(8) 0.5462(13) 0.4408(8) 0.179(7) Uani 1 1 d . . . . .
H3BA H 0.880395 0.556452 0.495853 0.215 Uiso 1 1 calc R U . . .
H3BB H 0.926098 0.507907 0.431287 0.215 Uiso 1 1 calc R U . . .
C4 C 0.6837(4) 0.6195(4) 0.2782(5) 0.073(2) Uani 1 1 d . . . . .
C4B C 0.8968(7) 0.6212(11) 0.4020(8) 0.151(5) Uani 1 1 d . . . . .
H4BA H 0.845631 0.654410 0.400245 0.181 Uiso 1 1 calc R U . . .
H4BB H 0.940624 0.651316 0.430823 0.181 Uiso 1 1 calc R U . . .
C5 C 0.6395(4) 0.5602(4) 0.2366(4) 0.0579(17) Uani 1 1 d . . . . .
C5A C 0.2489(5) 0.4407(6) 0.1503(5) 0.090(2) Uani 1 1 d . . . . .
H5AA H 0.206514 0.397638 0.145292 0.108 Uiso 1 1 calc R U . . .
H5AB H 0.299291 0.422277 0.124809 0.108 Uiso 1 1 calc R U . . .
C6 C 0.6825(4) 0.5031(4) 0.1932(4) 0.0590(16) Uani 1 1 d . . . . .
C6A C 0.2158(5) 0.5155(7) 0.1111(5) 0.099(3) Uani 1 1 d . . . . .
H6AA H 0.197748 0.501220 0.058747 0.119 Uiso 1 1 calc R U . . .
H6AB H 0.166065 0.534279 0.137442 0.119 Uiso 1 1 calc R U . . .
C6B C 0.9401(9) 0.6926(10) 0.2879(9) 0.160(4) Uani 1 1 d . . . . .
H6BA H 0.989114 0.720457 0.311093 0.193 Uiso 1 1 calc R U . . .
H6BB H 0.890998 0.728631 0.288244 0.193 Uiso 1 1 calc R U . . .
C7 C 0.6357(4) 0.4499(4) 0.1427(4) 0.0544(15) Uani 1 1 d . . . . .
C7A C 0.2767(5) 0.5833(7) 0.1082(5) 0.102(3) Uani 1 1 d . . . . .
H7AA H 0.252752 0.626934 0.076108 0.123 Uiso 1 1 calc R U . . .
H7AB H 0.328222 0.564265 0.084855 0.123 Uiso 1 1 calc R U . . .
C7B C 0.9580(9) 0.6594(10) 0.2025(10) 0.160(4) Uani 1 1 d . . . . .
H7BA H 0.969677 0.704857 0.168254 0.193 Uiso 1 1 calc R U . . .
H7BB H 1.006536 0.622606 0.203750 0.193 Uiso 1 1 calc R U . . .
C8 C 0.6762(4) 0.3940(4) 0.0978(4) 0.0628(17) Uani 1 1 d . . . . .
H8 H 0.735332 0.390739 0.100380 0.075 Uiso 1 1 calc R U . . .
C9 C 0.6313(4) 0.3434(4) 0.0498(4) 0.0654(18) Uani 1 1 d . . . . .
H9 H 0.659605 0.305906 0.019373 0.078 Uiso 1 1 calc R U . . .
C9A C 0.2266(5) 0.6585(5) 0.2182(6) 0.085(2) Uani 1 1 d . . . . .
H9AA H 0.175922 0.624630 0.214223 0.102 Uiso 1 1 calc R U . . .
H9AB H 0.215400 0.709426 0.190628 0.102 Uiso 1 1 calc R U . . .
C9B C 0.9098(8) 0.5733(11) 0.1035(8) 0.151(3) Uani 1 1 d . . . . .
H9BA H 0.858789 0.554134 0.076062 0.181 Uiso 1 1 calc R U . . .
H9BB H 0.936814 0.613043 0.070724 0.181 Uiso 1 1 calc R U . . .
C10 C 0.5455(4) 0.3471(5) 0.0460(4) 0.0663(18) Uani 1 1 d . . . . .
H10 H 0.514863 0.312736 0.012269 0.080 Uiso 1 1 calc R U . . .
C10A C 0.2490(5) 0.6756(5) 0.2994(6) 0.085(2) Uani 1 1 d . . . . .
H10A H 0.295029 0.715123 0.303549 0.102 Uiso 1 1 calc R U . . .
H10B H 0.200395 0.697582 0.325412 0.102 Uiso 1 1 calc R U . . .
C10B C 0.9653(9) 0.5062(11) 0.1145(9) 0.151(3) Uani 1 1 d . . . . .
H10C H 1.016250 0.526015 0.141571 0.181 Uiso 1 1 calc R U . . .
H10D H 0.981918 0.487768 0.064034 0.181 Uiso 1 1 calc R U . . .
C11 C 0.5038(4) 0.4004(4) 0.0909(4) 0.0648(18) Uani 1 1 d . . . . .
H11 H 0.444661 0.401397 0.088774 0.078 Uiso 1 1 calc R U . . .
C11B C 0.9356(8) 0.4359(10) 0.1555(8) 0.142(4) Uani 1 1 d . . . . .
H11B H 0.883070 0.415524 0.131610 0.171 Uiso 1 1 calc R U . . .
H11C H 0.977630 0.392373 0.155532 0.171 Uiso 1 1 calc R U . . .
C12 C 0.5473(4) 0.4525(4) 0.1392(4) 0.0571(16) Uani 1 1 d . . . . .
C12A C 0.3095(6) 0.6116(6) 0.4130(6) 0.100(3) Uani 1 1 d . . . . .
H12A H 0.357149 0.649327 0.411285 0.120 Uiso 1 1 calc R U . . .
H12C H 0.266024 0.637300 0.443086 0.120 Uiso 1 1 calc R U . . .
C13 C 0.5037(4) 0.5038(4) 0.1910(4) 0.0566(16) Uani 1 1 d . . . . .
C13A C 0.3375(8) 0.5367(8) 0.4513(6) 0.123(4) Uani 1 1 d . . . . .
H13A H 0.291005 0.497562 0.449290 0.148 Uiso 1 1 calc R U . . .
H13B H 0.350546 0.548844 0.505238 0.148 Uiso 1 1 calc R U . . .
C13B C 0.8937(6) 0.3744(6) 0.2712(8) 0.129(4) Uani 1 1 d . . . . .
H13C H 0.854690 0.343758 0.237528 0.155 Uiso 1 1 calc R U . . .
H13D H 0.943112 0.340417 0.283185 0.155 Uiso 1 1 calc R U . . .
C14 C 0.5496(4) 0.5600(4) 0.2361(4) 0.0605(17) Uani 1 1 d . . . . .
C14A C 0.4120(7) 0.4985(8) 0.4182(5) 0.114(4) Uani 1 1 d . . . . .
H14A H 0.432131 0.454263 0.451581 0.137 Uiso 1 1 calc R U . . .
H14B H 0.457138 0.538811 0.415364 0.137 Uiso 1 1 calc R U . . .
C14B C 0.8526(10) 0.3985(9) 0.3415(8) 0.152(5) Uani 1 1 d . . . . .
H14C H 0.809929 0.357456 0.351976 0.182 Uiso 1 1 calc R U . . .
H14D H 0.894995 0.396160 0.383420 0.182 Uiso 1 1 calc R U . . .
C15 C 0.5555(4) 0.6794(5) 0.3193(6) 0.089(3) Uani 1 1 d . . . . .
H15 H 0.527862 0.719072 0.347871 0.107 Uiso 1 1 calc R U . . .
C16 C 0.6392(5) 0.6800(5) 0.3166(6) 0.094(3) Uani 1 1 d . . . . .
H16 H 0.669443 0.722190 0.341092 0.113 Uiso 1 1 calc R U . . .
Cl1 Cl 1.09795(11) 0.50183(14) 0.31837(13) 0.0839(6) Uani 1 1 d . . . . .
P1A P 0.90652(11) 0.27128(13) 0.00398(11) 0.0674(5) Uani 1 1 d . U . . .
F1A F 0.9279(11) 0.2632(11) -0.0872(11) 0.121(6) Uani 0.5 1 d . U P A 1
F2A F 0.8991(10) 0.3597(8) -0.0087(10) 0.110(5) Uani 0.5 1 d . U P A 1
F3A' F 1.0034(15) 0.2906(19) 0.0125(16) 0.139(11) Uani 0.5 1 d . U P A 1
F4A F 0.8849(15) 0.2669(15) 0.0911(13) 0.121(9) Uani 0.5 1 d . U P A 1
F5A F 0.9191(12) 0.1765(8) 0.0084(12) 0.111(6) Uani 0.5 1 d . U P A 1
F6A F 0.8151(17) 0.2479(14) -0.0263(14) 0.080(5) Uani 0.5 1 d . U P A 1
F1A' F 0.9034(9) 0.2987(13) -0.0792(8) 0.120(7) Uani 0.5 1 d . U P A 2
F2A' F 0.8596(9) 0.3559(12) 0.0275(12) 0.138(7) Uani 0.5 1 d . U P A 2
F3A F 0.9886(14) 0.3073(19) 0.0350(16) 0.126(8) Uani 0.5 1 d . U P A 2
F4A' F 0.9088(16) 0.2457(18) 0.0846(12) 0.127(9) Uani 0.5 1 d . U P A 2
F5A' F 0.9576(12) 0.1998(14) -0.0193(12) 0.139(8) Uani 0.5 1 d . U P A 2
F6A' F 0.816(2) 0.246(2) -0.0046(17) 0.145(11) Uani 0.5 1 d . U P A 2
P1B P 0.59419(15) 0.33022(16) 0.35454(14) 0.0866(7) Uani 1 1 d . U . . .
F1B F 0.5429(18) 0.3302(17) 0.4217(19) 0.108(8) Uani 0.5 1 d . U P B 1
F2B F 0.608(2) 0.4116(15) 0.356(2) 0.116(9) Uani 0.5 1 d . U P B 1
F3B F 0.675(2) 0.322(3) 0.414(2) 0.101(11) Uani 0.5 1 d . U P B 1
F4B F 0.6679(9) 0.3357(9) 0.2893(9) 0.083(4) Uani 0.5 1 d . U P B 1
F5B F 0.5875(11) 0.2436(9) 0.3456(12) 0.107(5) Uani 0.5 1 d . U P B 1
F6B F 0.5278(15) 0.3462(16) 0.2866(13) 0.082(4) Uani 0.5 1 d . U P B 1
F1B' F 0.5286(12) 0.3484(13) 0.4209(12) 0.063(4) Uani 0.5 1 d . U P B 2
F2B' F 0.6158(13) 0.4338(14) 0.3575(14) 0.070(4) Uani 0.5 1 d . U P B 2
F3B' F 0.661(3) 0.303(3) 0.411(3) 0.110(11) Uani 0.5 1 d . U P B 2
F4B' F 0.6390(10) 0.3020(9) 0.2817(10) 0.094(4) Uani 0.5 1 d . U P B 2
F5B' F 0.5582(9) 0.2278(10) 0.3600(11) 0.093(4) Uani 0.5 1 d . U P B 2
F6B' F 0.5107(17) 0.349(2) 0.3081(14) 0.115(9) Uani 0.5 1 d . U P B 2
P1C P 0.71561(16) 0.70816(16) 0.02813(14) 0.0861(7) Uani 1 1 d . U . . .
F1C F 0.6295(8) 0.7236(7) 0.0728(7) 0.083(3) Uani 0.5 1 d . U P C 1
F2C F 0.6586(6) 0.6965(6) -0.0458(6) 0.077(3) Uani 0.5 1 d . U P C 1
F3C F 0.7133(7) 0.8069(6) 0.0089(6) 0.080(3) Uani 0.5 1 d . U P C 1
F4C F 0.7950(7) 0.7015(7) -0.0171(7) 0.090(3) Uani 0.5 1 d . U P C 1
F5C F 0.7663(8) 0.7313(8) 0.1044(7) 0.094(3) Uani 0.5 1 d . U P C 1
F6C F 0.7156(9) 0.6191(6) 0.0485(7) 0.091(3) Uani 0.5 1 d . U P C 1
F1C' F 0.6349(13) 0.7502(14) 0.0266(14) 0.181(9) Uani 0.5 1 d . U P C 2
F2C' F 0.7306(19) 0.7110(11) -0.0598(8) 0.187(8) Uani 0.5 1 d . U P C 2
F3C' F 0.7660(16) 0.7801(12) 0.0425(13) 0.175(7) Uani 0.5 1 d . U P C 2
F4C' F 0.7968(10) 0.6456(12) 0.0291(11) 0.152(6) Uani 0.5 1 d . U P C 2
F5C' F 0.7121(10) 0.6929(9) 0.1158(7) 0.118(4) Uani 0.5 1 d . U P C 2
F6C' F 0.6666(12) 0.6190(11) 0.0137(11) 0.149(6) Uani 0.5 1 d . U P C 2

loop_
_atom_site_aniso_label
_atom_site_aniso_U_11
_atom_site_aniso_U_22
_atom_site_aniso_U_33
_atom_site_aniso_U_23
_atom_site_aniso_U_13
_atom_site_aniso_U_12
Fe1 0.0394(5) 0.0606(7) 0.0803(8) -0.0008(5) 0.0024(5) -0.0073(4)
Fe2 0.0421(5) 0.0470(6) 0.0777(7) -0.0027(5) -0.0010(4) 0.0028(4)
O1 0.042(2) 0.060(3) 0.145(5) -0.030(3) -0.001(3) 0.006(2)
O2 0.044(3) 0.069(3) 0.144(5) -0.020(3) -0.015(3) -0.002(2)
O3 0.037(2) 0.064(3) 0.083(3) -0.001(2) 0.001(2) -0.0026(19)
O4 0.038(2) 0.065(3) 0.081(3) -0.006(2) -0.002(2) -0.0023(19)
N1A 0.073(4) 0.075(4) 0.087(4) 0.006(3) -0.001(3) 0.022(3)
N1B 0.060(4) 0.098(5) 0.088(4) 0.003(4) 0.021(3) -0.010(3)
N4A 0.054(3) 0.062(3) 0.087(4) -0.012(3) 0.007(3) -0.002(3)
N5B 0.044(3) 0.093(5) 0.128(5) -0.032(4) -0.001(3) -0.002(3)
N8A 0.047(3) 0.070(4) 0.113(5) 0.022(3) 0.003(3) 0.000(3)
N8B 0.084(5) 0.085(5) 0.117(5) 0.031(4) -0.015(4) -0.024(4)
N11A 0.053(3) 0.062(3) 0.093(4) -0.012(3) 0.000(3) 0.002(3)
N12B 0.044(3) 0.142(6) 0.092(4) -0.038(4) 0.000(3) 0.009(4)
C1 0.051(4) 0.049(4) 0.113(6) -0.017(4) 0.001(4) -0.002(3)
C2A 0.096(6) 0.083(6) 0.145(7) 0.041(6) 0.011(6) 0.016(4)
C2B 0.109(8) 0.229(14) 0.094(7) -0.015(8) 0.017(6) 0.000(8)
C3A 0.077(5) 0.057(5) 0.152(7) -0.002(5) 0.015(5) -0.004(4)
C3B 0.082(8) 0.35(2) 0.098(8) 0.021(9) -0.030(6) -0.007(10)
C4 0.051(4) 0.052(4) 0.116(6) -0.006(4) -0.003(4) 0.001(3)
C4B 0.069(6) 0.253(15) 0.132(8) -0.087(8) 0.004(6) -0.009(8)
C5 0.038(3) 0.048(4) 0.087(5) 0.001(3) 0.003(3) -0.005(3)
C5A 0.053(4) 0.119(6) 0.098(5) -0.047(5) 0.009(4) -0.013(4)
C6 0.043(3) 0.056(4) 0.078(4) 0.007(3) -0.001(3) -0.003(3)
C6A 0.059(5) 0.166(8) 0.073(5) -0.023(5) -0.007(4) 0.004(5)
C6B 0.115(7) 0.164(9) 0.200(9) 0.008(7) -0.027(7) -0.053(6)
C7 0.043(3) 0.053(4) 0.067(4) 0.002(3) 0.002(3) -0.005(3)
C7A 0.053(4) 0.161(8) 0.093(5) 0.026(5) 0.002(4) 0.009(5)
C7B 0.115(7) 0.164(9) 0.200(9) 0.008(7) -0.027(7) -0.053(6)
C8 0.051(3) 0.064(4) 0.074(5) 0.001(4) 0.009(3) -0.006(3)
C9 0.054(4) 0.064(4) 0.079(5) 0.001(4) 0.009(3) -0.006(3)
C9A 0.053(4) 0.072(5) 0.131(6) 0.031(4) 0.012(4) 0.008(3)
C9B 0.099(7) 0.210(11) 0.143(7) -0.001(6) 0.006(6) 0.003(6)
C10 0.052(4) 0.069(5) 0.079(5) -0.009(4) 0.002(3) -0.011(3)
C10A 0.060(4) 0.057(4) 0.140(6) -0.005(4) 0.013(4) 0.011(3)
C10B 0.099(7) 0.210(11) 0.143(7) -0.001(6) 0.006(6) 0.003(6)
C11 0.042(3) 0.067(4) 0.085(5) -0.010(4) 0.003(3) -0.009(3)
C11B 0.093(8) 0.194(11) 0.140(8) -0.060(7) 0.008(7) -0.005(8)
C12 0.039(3) 0.057(4) 0.075(4) -0.003(3) -0.002(3) 0.002(3)
C12A 0.085(6) 0.112(7) 0.102(6) -0.045(5) -0.007(5) 0.017(5)
C13 0.042(3) 0.053(4) 0.074(4) 0.003(3) -0.005(3) 0.004(3)
C13A 0.116(8) 0.177(11) 0.075(6) -0.014(6) -0.011(5) 0.053(8)
C13B 0.066(5) 0.089(6) 0.232(11) -0.068(6) 0.008(6) -0.020(5)
C14 0.047(3) 0.049(4) 0.085(5) -0.005(3) -0.004(3) 0.004(3)
C14A 0.115(8) 0.141(9) 0.084(6) -0.010(6) -0.017(5) 0.053(7)
C14B 0.185(14) 0.131(9) 0.140(10) 0.049(8) 0.027(9) 0.055(9)
C15 0.046(4) 0.071(5) 0.149(8) -0.048(5) -0.010(4) 0.006(3)
C16 0.064(5) 0.069(5) 0.147(8) -0.034(5) -0.015(5) -0.002(4)
Cl1 0.0478(9) 0.1028(16) 0.1015(15) 0.0054(12) 0.0064(9) -0.0001(9)
P1A 0.0463(9) 0.0826(13) 0.0732(12) 0.0116(10) 0.0012(8) -0.0007(8)
F1A 0.110(12) 0.140(14) 0.117(11) -0.026(10) 0.051(10) -0.030(10)
F2A 0.124(12) 0.065(7) 0.140(14) 0.024(8) -0.023(9) -0.004(7)
F3A' 0.045(8) 0.21(2) 0.164(19) 0.094(19) 0.007(10) -0.011(10)
F4A 0.142(17) 0.154(16) 0.070(9) -0.031(10) 0.044(10) -0.075(14)
F5A 0.130(14) 0.053(6) 0.146(16) 0.005(7) -0.044(10) 0.006(7)
F6A 0.062(8) 0.105(9) 0.071(9) -0.008(8) -0.016(6) -0.015(7)
F1A' 0.085(8) 0.216(19) 0.060(8) 0.044(10) 0.017(6) 0.057(9)
F2A' 0.086(10) 0.157(14) 0.170(17) -0.043(12) -0.027(9) 0.056(10)
F3A 0.048(10) 0.187(16) 0.143(15) -0.032(11) 0.010(8) -0.035(9)
F4A' 0.117(13) 0.194(19) 0.069(12) 0.050(12) -0.013(10) 0.011(11)
F5A' 0.122(15) 0.17(2) 0.124(14) -0.045(13) -0.029(10) 0.078(13)
F6A' 0.066(9) 0.23(2) 0.14(2) 0.078(16) -0.016(13) -0.040(12)
P1B 0.0818(14) 0.0891(17) 0.0887(16) 0.0072(12) 0.0011(12) 0.0333(12)
F1B 0.089(14) 0.069(11) 0.167(15) 0.018(8) 0.025(10) 0.045(8)
F2B 0.174(18) 0.041(12) 0.131(13) 0.005(9) -0.013(11) -0.009(9)
F3B 0.054(10) 0.16(3) 0.092(13) 0.046(14) 0.017(10) 0.037(15)
F4B 0.070(8) 0.100(11) 0.080(8) 0.007(8) 0.017(6) 0.008(6)
F5B 0.125(13) 0.054(8) 0.147(11) 0.011(7) 0.078(10) 0.009(7)
F6B 0.084(10) 0.098(9) 0.063(10) -0.030(7) -0.003(7) 0.031(8)
F1B' 0.042(5) 0.066(11) 0.081(7) 0.009(6) 0.018(4) 0.031(6)
F2B' 0.083(7) 0.051(12) 0.076(8) 0.017(7) 0.008(5) -0.013(7)
F3B' 0.077(17) 0.131(17) 0.122(15) 0.038(11) -0.020(11) 0.015(12)
F4B' 0.105(12) 0.085(10) 0.092(8) -0.006(8) 0.001(8) 0.016(7)
F5B' 0.077(9) 0.076(8) 0.127(12) 0.031(7) 0.013(8) -0.006(6)
F6B' 0.113(13) 0.140(12) 0.090(16) -0.033(12) -0.017(11) 0.092(10)
P1C 0.0915(16) 0.0881(16) 0.0784(15) -0.0119(12) -0.0032(12) 0.0031(13)
F1C 0.072(6) 0.068(6) 0.112(9) -0.002(6) 0.022(7) -0.002(5)
F2C 0.071(5) 0.078(6) 0.082(6) -0.023(5) -0.015(5) -0.018(5)
F3C 0.101(8) 0.056(5) 0.082(7) -0.009(4) -0.008(5) -0.010(5)
F4C 0.085(7) 0.088(7) 0.098(8) -0.008(6) 0.032(6) -0.011(6)
F5C 0.094(8) 0.106(9) 0.082(7) -0.016(6) -0.021(6) 0.005(6)
F6C 0.107(9) 0.058(6) 0.108(9) 0.012(6) 0.023(7) 0.005(6)
F1C' 0.132(14) 0.172(18) 0.23(2) -0.040(16) -0.075(15) 0.039(13)
F2C' 0.32(3) 0.144(14) 0.091(10) -0.002(9) -0.048(15) 0.079(17)
F3C' 0.23(2) 0.133(14) 0.168(17) -0.043(13) 0.064(15) -0.078(14)
F4C' 0.124(12) 0.160(14) 0.170(14) -0.064(12) -0.006(11) 0.040(11)
F5C' 0.128(11) 0.134(11) 0.089(8) -0.007(7) -0.006(7) -0.013(9)
F6C' 0.134(13) 0.142(13) 0.170(15) -0.041(11) -0.019(11) -0.019(10)

loop_
_atom_type_symbol
_atom_type_description
_atom_type_scat_dispersion_real
_atom_type_scat_dispersion_imag
_atom_type_scat_source
C C 0.0181 0.0091 'International Tables Vol C Tables 4.2.6.8 and 6.1.1.4'
H H 0.0000 0.0000 'International Tables Vol C Tables 4.2.6.8 and 6.1.1.4'
Cl Cl 0.3639 0.7018 'International Tables Vol C Tables 4.2.6.8 and 6.1.1.4'
F F 0.0727 0.0534 'International Tables Vol C Tables 4.2.6.8 and 6.1.1.4'
Fe Fe -1.1336 3.1974 'International Tables Vol C Tables 4.2.6.8 and 6.1.1.4'
N N 0.0311 0.0180 'International Tables Vol C Tables 4.2.6.8 and 6.1.1.4'
O O 0.0492 0.0322 'International Tables Vol C Tables 4.2.6.8 and 6.1.1.4'
P P 0.2955 0.4335 'International Tables Vol C Tables 4.2.6.8 and 6.1.1.4'

loop_
_exptl_crystal_face_index_h
_exptl_crystal_face_index_k
_exptl_crystal_face_index_l
_exptl_crystal_face_perp_dist
0.00 -1.00 -1.00 0.0990
0.00 1.00 1.00 0.0370
0.00 1.00 -1.00 0.0350
0.00 -1.00 1.00 0.0510
1.00 -1.00 -1.00 0.0770
-1.00 1.00 1.00 0.0340
-1.00 0.00 1.00 0.0400
1.00 0.00 -1.00 0.0550
1.00 -1.00 0.00 0.0490
-1.00 1.00 0.00 0.0280
-1.00 -1.00 1.00 0.0360
-1.00 0.00 0.00 0.0120
1.00 0.00 0.00 0.0090

loop_
_geom_angle_atom_site_label_1
_geom_angle_atom_site_label_2
_geom_angle_atom_site_label_3
_geom_angle
_geom_angle_site_symmetry_1
_geom_angle_site_symmetry_3
_geom_angle_publ_flag
O2 Fe1 O3 90.8(2) . . ?
O2 Fe1 N1B 94.5(3) . . ?
O2 Fe1 N5B 85.6(3) . . ?
O2 Fe1 N8B 90.3(3) . . ?
O2 Fe1 N12B 177.4(3) . . ?
O3 Fe1 N1B 90.9(3) . . ?
O3 Fe1 N5B 176.1(3) . . ?
O3 Fe1 N8B 92.5(3) . . ?
O3 Fe1 N12B 86.7(2) . . ?
N1B Fe1 N5B 90.9(3) . . ?
N1B Fe1 N8B 174.1(3) . . ?
N1B Fe1 N12B 86.5(3) . . ?
N8B Fe1 N5B 86.1(3) . . ?
N12B Fe1 N5B 96.8(3) . . ?
N12B Fe1 N8B 88.9(4) . . ?
O1 Fe2 O4 91.2(2) . . ?
O1 Fe2 N1A 93.3(3) . . ?
O1 Fe2 N4A 177.5(2) . . ?
O1 Fe2 N8A 90.0(3) . . ?
O1 Fe2 N11A 85.3(2) . . ?
O4 Fe2 N1A 89.9(2) . . ?
O4 Fe2 N4A 87.1(2) . . ?
O4 Fe2 N8A 93.9(2) . . ?
O4 Fe2 N11A 176.1(2) . . ?
N1A Fe2 N4A 84.8(3) . . ?
N1A Fe2 N11A 92.1(3) . . ?
N4A Fe2 N11A 96.4(2) . . ?
N8A Fe2 N1A 174.9(3) . . ?
N8A Fe2 N4A 91.9(3) . . ?
N8A Fe2 N11A 84.3(3) . . ?
C1 O1 Fe2 127.2(4) . . ?
C4 O2 Fe1 126.7(5) . . ?
C6 O3 Fe1 128.2(5) . . ?
C13 O4 Fe2 127.8(4) . . ?
Fe2 N1A H1A 105.5 . . ?
C2A N1A Fe2 108.9(6) . . ?
C2A N1A H1A 105.5 . . ?
C2A N1A C14A 112.2(9) . . ?
C14A N1A Fe2 118.2(6) . . ?
C14A N1A H1A 105.5 . . ?
Fe1 N1B H1B 99.8 . . ?
C2B N1B Fe1 119.2(8) . . ?
C2B N1B H1B 99.8 . . ?
C14B N1B Fe1 114.1(7) . . ?
C14B N1B H1B 99.8 . . ?
C14B N1B C2B 118.1(10) . . ?
Fe2 N4A H4A 107.5 . . ?
C3A N4A Fe2 106.6(5) . . ?
C3A N4A H4A 107.5 . . ?
C3A N4A C5A 108.8(7) . . ?
C5A N4A Fe2 118.5(5) . . ?
C5A N4A H4A 107.5 . . ?
Fe1 N5B H5B 107.9 . . ?
C4B N5B Fe1 115.9(6) . . ?
C4B N5B H5B 107.9 . . ?
C4B N5B C6B 110.1(11) . . ?
C6B N5B Fe1 106.9(7) . . ?
C6B N5B H5B 107.9 . . ?
Fe2 N8A H8A 105.1 . . ?
C7A N8A Fe2 118.1(6) . . ?
C7A N8A H8A 105.1 . . ?
C9A N8A Fe2 110.3(5) . . ?
C9A N8A H8A 105.1 . . ?
C9A N8A C7A 111.9(6) . . ?
Fe1 N8B H8B 108.8 . . ?
C7B N8B Fe1 109.8(8) . . ?
C7B N8B H8B 108.8 . . ?
C7B N8B C9B 103.9(10) . . ?
C9B N8B Fe1 116.4(8) . . ?
C9B N8B H8B 108.8 . . ?
Fe2 N11A H11A 107.2 . . ?
C10A N11A Fe2 107.9(5) . . ?
C10A N11A H11A 107.2 . . ?
C10A N11A C12A 109.6(7) . . ?
C12A N11A Fe2 117.3(5) . . ?
C12A N11A H11A 107.2 . . ?
Fe1 N12B H12B 106.8 . . ?
C11B N12B Fe1 126.3(8) . . ?
C11B N12B H12B 106.8 . . ?
C11B N12B C13B 101.4(9) . . ?
C13B N12B Fe1 107.4(5) . . ?
C13B N12B H12B 106.8 . . ?
O1 C1 C14 124.3(6) . . ?
O1 C1 C15 115.5(6) . . ?
C14 C1 C15 120.1(6) . . ?
N1A C2A H2AA 110.0 . . ?
N1A C2A H2AB 110.0 . . ?
N1A C2A C3A 108.6(8) . . ?
H2AA C2A H2AB 108.4 . . ?
C3A C2A H2AA 110.0 . . ?
C3A C2A H2AB 110.0 . . ?
N1B C2B H2BA 111.0 . . ?
N1B C2B H2BB 111.0 . . ?
N1B C2B C3B 104.0(10) . . ?
H2BA C2B H2BB 109.0 . . ?
C3B C2B H2BA 111.0 . . ?
C3B C2B H2BB 111.0 . . ?
N4A C3A H3AA 110.3 . . ?
N4A C3A H3AB 110.3 . . ?
C2A C3A N4A 107.0(7) . . ?
C2A C3A H3AA 110.3 . . ?
C2A C3A H3AB 110.3 . . ?
H3AA C3A H3AB 108.6 . . ?
C2B C3B H3BA 108.8 . . ?
C2B C3B H3BB 108.8 . . ?
H3BA C3B H3BB 107.7 . . ?
C4B C3B C2B 113.6(12) . . ?
C4B C3B H3BA 108.8 . . ?
C4B C3B H3BB 108.8 . . ?
O2 C4 C5 125.4(7) . . ?
O2 C4 C16 115.1(7) . . ?
C5 C4 C16 119.5(6) . . ?
N5B C4B C3B 111.9(13) . . ?
N5B C4B H4BA 109.2 . . ?
N5B C4B H4BB 109.2 . . ?
C3B C4B H4BA 109.2 . . ?
C3B C4B H4BB 109.2 . . ?
H4BA C4B H4BB 107.9 . . ?
C4 C5 C6 120.4(6) . . ?
C4 C5 C14 119.3(6) . . ?
C6 C5 C14 120.2(6) . . ?
N4A C5A H5AA 109.0 . . ?
N4A C5A H5AB 109.0 . . ?
N4A C5A C6A 113.1(7) . . ?
H5AA C5A H5AB 107.8 . . ?
C6A C5A H5AA 109.0 . . ?
C6A C5A H5AB 109.0 . . ?
O3 C6 C5 124.0(6) . . ?
O3 C6 C7 116.6(6) . . ?
C5 C6 C7 119.4(6) . . ?
C5A C6A H6AA 108.6 . . ?
C5A C6A H6AB 108.6 . . ?
H6AA C6A H6AB 107.6 . . ?
C7A C6A C5A 114.6(7) . . ?
C7A C6A H6AA 108.6 . . ?
C7A C6A H6AB 108.6 . . ?
N5B C6B H6BA 112.0 . . ?
N5B C6B H6BB 112.0 . . ?
N5B C6B C7B 99.1(11) . . ?
H6BA C6B H6BB 109.6 . . ?
C7B C6B H6BA 112.0 . . ?
C7B C6B H6BB 112.0 . . ?
C8 C7 C6 120.9(6) . . ?
C8 C7 C12 118.7(6) . . ?
C12 C7 C6 120.3(6) . . ?
N8A C7A H7AA 109.3 . . ?
N8A C7A H7AB 109.3 . . ?
C6A C7A N8A 111.6(7) . . ?
C6A C7A H7AA 109.3 . . ?
C6A C7A H7AB 109.3 . . ?
H7AA C7A H7AB 108.0 . . ?
N8B C7B C6B 106.3(11) . . ?
N8B C7B H7BA 110.5 . . ?
N8B C7B H7BB 110.5 . . ?
C6B C7B H7BA 110.5 . . ?
C6B C7B H7BB 110.5 . . ?
H7BA C7B H7BB 108.7 . . ?
C7 C8 H8 119.6 . . ?
C9 C8 C7 120.7(6) . . ?
C9 C8 H8 119.6 . . ?
C8 C9 H9 119.9 . . ?
C8 C9 C10 120.2(7) . . ?
C10 C9 H9 119.9 . . ?
N8A C9A H9AA 110.2 . . ?
N8A C9A H9AB 110.2 . . ?
N8A C9A C10A 107.5(7) . . ?
H9AA C9A H9AB 108.5 . . ?
C10A C9A H9AA 110.2 . . ?
C10A C9A H9AB 110.2 . . ?
N8B C9B H9BA 108.3 . . ?
N8B C9B H9BB 108.3 . . ?
H9BA C9B H9BB 107.4 . . ?
C10B C9B N8B 115.9(12) . . ?
C10B C9B H9BA 108.3 . . ?
C10B C9B H9BB 108.3 . . ?
C9 C10 H10 119.8 . . ?
C11 C10 C9 120.3(7) . . ?
C11 C10 H10 119.8 . . ?
N11A C10A C9A 106.3(7) . . ?
N11A C10A H10A 110.5 . . ?
N11A C10A H10B 110.5 . . ?
C9A C10A H10A 110.5 . . ?
C9A C10A H10B 110.5 . . ?
H10A C10A H10B 108.7 . . ?
C9B C10B H10C 107.7 . . ?
C9B C10B H10D 107.7 . . ?
C9B C10B C11B 118.4(14) . . ?
H10C C10B H10D 107.1 . . ?
C11B C10B H10C 107.7 . . ?
C11B C10B H10D 107.7 . . ?
C10 C11 H11 119.6 . . ?
C10 C11 C12 120.8(6) . . ?
C12 C11 H11 119.6 . . ?
N12B C11B C10B 106.3(12) . . ?
N12B C11B H11B 110.5 . . ?
N12B C11B H11C 110.5 . . ?
C10B C11B H11B 110.5 . . ?
C10B C11B H11C 110.5 . . ?
H11B C11B H11C 108.7 . . ?
C7 C12 C13 119.7(6) . . ?
C11 C12 C7 119.2(6) . . ?
C11 C12 C13 120.8(6) . . ?
N11A C12A H12A 108.9 . . ?
N11A C12A H12C 108.9 . . ?
H12A C12A H12C 107.8 . . ?
C13A C12A N11A 113.1(8) . . ?
C13A C12A H12A 108.9 . . ?
C13A C12A H12C 108.9 . . ?
O4 C13 C12 116.8(6) . . ?
O4 C13 C14 123.8(6) . . ?
C14 C13 C12 119.4(6) . . ?
C12A C13A H13A 108.7 . . ?
C12A C13A H13B 108.7 . . ?
C12A C13A C14A 114.3(10) . . ?
H13A C13A H13B 107.6 . . ?
C14A C13A H13A 108.7 . . ?
C14A C13A H13B 108.7 . . ?
N12B C13B H13C 110.6 . . ?
N12B C13B H13D 110.6 . . ?
H13C C13B H13D 108.7 . . ?
C14B C13B N12B 105.7(8) . . ?
C14B C13B H13C 110.6 . . ?
C14B C13B H13D 110.6 . . ?
C1 C14 C5 118.7(6) . . ?
C13 C14 C1 121.0(6) . . ?
C13 C14 C5 120.2(6) . . ?
N1A C14A H14A 109.4 . . ?
N1A C14A H14B 109.4 . . ?
C13A C14A N1A 111.4(8) . . ?
C13A C14A H14A 109.4 . . ?
C13A C14A H14B 109.4 . . ?
H14A C14A H14B 108.0 . . ?
N1B C14B C13B 118.7(10) . . ?
N1B C14B H14C 107.6 . . ?
N1B C14B H14D 107.6 . . ?
C13B C14B H14C 107.6 . . ?
C13B C14B H14D 107.6 . . ?
H14C C14B H14D 107.1 . . ?
C1 C15 H15 120.0 . . ?
C16 C15 C1 120.0(7) . . ?
C16 C15 H15 120.0 . . ?
C4 C16 H16 118.9 . . ?
C15 C16 C4 122.2(7) . . ?
C15 C16 H16 118.9 . . ?
F2A P1A F1A 87.2(9) . . ?
F2A P1A F3A' 83.5(12) . . ?
F2A P1A F4A 99.9(12) . . ?
F2A P1A F5A 173.5(10) . . ?
F2A P1A F6A 97.0(11) . . ?
F3A' P1A F1A 82.7(12) . . ?
F3A' P1A F4A 99.4(13) . . ?
F3A' P1A F6A 165.4(14) . . ?
F4A P1A F1A 172.7(11) . . ?
F5A P1A F1A 86.4(10) . . ?
F5A P1A F3A' 94.2(12) . . ?
F5A P1A F4A 86.5(12) . . ?
F5A P1A F6A 83.7(11) . . ?
F6A P1A F1A 82.7(11) . . ?
F6A P1A F4A 94.9(13) . . ?
F1A' P1A F2A' 89.4(10) . . ?
F3A P1A F1A' 103.0(14) . . ?
F3A P1A F2A' 88.4(12) . . ?
F4A' P1A F1A' 179.2(13) . . ?
F4A' P1A F2A' 89.8(13) . . ?
F4A' P1A F3A 77.1(16) . . ?
F4A' P1A F5A' 92.4(14) . . ?
F4A' P1A F6A' 90.5(16) . . ?
F5A' P1A F1A' 88.3(10) . . ?
F5A' P1A F2A' 173.7(12) . . ?
F5A' P1A F3A 86.4(14) . . ?
F5A' P1A F6A' 106.7(17) . . ?
F6A' P1A F1A' 89.2(14) . . ?
F6A' P1A F2A' 79.1(16) . . ?
F6A' P1A F3A 162.5(15) . . ?
F1B P1B F3B 86.5(17) . . ?
F1B P1B F4B 169.0(15) . . ?
F1B P1B F6B 103.3(13) . . ?
F2B P1B F1B 95.0(19) . . ?
F2B P1B F3B 87(2) . . ?
F2B P1B F4B 80.6(15) . . ?
F2B P1B F5B 172.3(16) . . ?
F2B P1B F6B 87.3(19) . . ?
F3B P1B F4B 83.2(13) . . ?
F5B P1B F1B 92.6(13) . . ?
F5B P1B F3B 92(2) . . ?
F5B P1B F4B 91.7(7) . . ?
F5B P1B F6B 92.2(13) . . ?
F6B P1B F3B 169.0(17) . . ?
F6B P1B F4B 86.6(9) . . ?
F1B' P1B F2B' 86.0(11) . . ?
F1B' P1B F5B' 85.3(10) . . ?
F2B' P1B F5B' 171.1(9) . . ?
F3B' P1B F1B' 92.4(18) . . ?
F3B' P1B F2B' 98(2) . . ?
F3B' P1B F4B' 96.7(19) . . ?
F3B' P1B F5B' 84(2) . . ?
F3B' P1B F6B' 167(2) . . ?
F4B' P1B F1B' 166.3(10) . . ?
F4B' P1B F2B' 102.7(9) . . ?
F4B' P1B F5B' 85.4(8) . . ?
F4B' P1B F6B' 92.2(10) . . ?
F6B' P1B F1B' 77.2(10) . . ?
F6B' P1B F2B' 89.0(15) . . ?
F6B' P1B F5B' 87.1(14) . . ?
F1C P1C F3C 86.1(6) . . ?
F2C P1C F1C 86.8(6) . . ?
F2C P1C F3C 86.8(5) . . ?
F2C P1C F5C 172.1(6) . . ?
F4C P1C F1C 174.6(7) . . ?
F4C P1C F2C 91.6(6) . . ?
F4C P1C F3C 88.7(7) . . ?
F4C P1C F5C 92.8(7) . . ?
F5C P1C F1C 88.2(7) . . ?
F5C P1C F3C 86.8(6) . . ?
F6C P1C F1C 91.7(6) . . ?
F6C P1C F2C 94.1(7) . . ?
F6C P1C F3C 177.6(6) . . ?
F6C P1C F4C 93.5(7) . . ?
F6C P1C F5C 92.2(8) . . ?
F1C' P1C F2C' 97.6(13) . . ?
F1C' P1C F4C' 169.8(12) . . ?
F1C' P1C F5C' 91.9(12) . . ?
F1C' P1C F6C' 90.5(12) . . ?
F2C' P1C F4C' 83.2(10) . . ?
F2C' P1C F6C' 88.0(11) . . ?
F3C' P1C F1C' 95.6(14) . . ?
F3C' P1C F2C' 92.4(13) . . ?
F3C' P1C F4C' 94.6(13) . . ?
F3C' P1C F5C' 90.0(10) . . ?
F3C' P1C F6C' 173.8(13) . . ?
F4C' P1C F6C' 79.3(9) . . ?
F5C' P1C F2C' 170.0(9) . . ?
F5C' P1C F4C' 86.9(9) . . ?
F5C' P1C F6C' 88.5(9) . . ?

loop_
_geom_bond_atom_site_label_1
_geom_bond_atom_site_label_2
_geom_bond_distance
_geom_bond_site_symmetry_2
_geom_bond_publ_flag
Fe1 O2 1.858(5) . ?
Fe1 O3 1.905(4) . ?
Fe1 N1B 1.986(7) . ?
Fe1 N5B 2.009(7) . ?
Fe1 N8B 2.007(7) . ?
Fe1 N12B 2.005(7) . ?
Fe2 O1 1.859(5) . ?
Fe2 O4 1.910(5) . ?
Fe2 N1A 1.999(7) . ?
Fe2 N4A 2.004(6) . ?
Fe2 N8A 1.972(6) . ?
Fe2 N11A 2.010(6) . ?
O1 C1 1.320(8) . ?
O2 C4 1.317(8) . ?
O3 C6 1.285(7) . ?
O4 C13 1.281(7) . ?
N1A H1A 1.0000 . ?
N1A C2A 1.460(12) . ?
N1A C14A 1.498(12) . ?
N1B H1B 1.0000 . ?
N1B C2B 1.425(13) . ?
N1B C14B 1.403(14) . ?
N4A H4A 1.0000 . ?
N4A C3A 1.486(11) . ?
N4A C5A 1.491(11) . ?
N5B H5B 1.0000 . ?
N5B C4B 1.396(14) . ?
N5B C6B 1.605(17) . ?
N8A H8A 1.0000 . ?
N8A C7A 1.502(12) . ?
N8A C9A 1.482(10) . ?
N8B H8B 1.0000 . ?
N8B C7B 1.449(14) . ?
N8B C9B 1.558(16) . ?
N11A H11A 1.0000 . ?
N11A C10A 1.482(10) . ?
N11A C12A 1.510(11) . ?
N12B H12B 1.0000 . ?
N12B C11B 1.396(13) . ?
N12B C13B 1.703(15) . ?
C1 C14 1.425(10) . ?
C1 C15 1.427(10) . ?
C2A H2AA 0.9900 . ?
C2A H2AB 0.9900 . ?
C2A C3A 1.483(15) . ?
C2B H2BA 0.9900 . ?
C2B H2BB 0.9900 . ?
C2B C3B 1.512(18) . ?
C3A H3AA 0.9900 . ?
C3A H3AB 0.9900 . ?
C3B H3BA 0.9900 . ?
C3B H3BB 0.9900 . ?
C3B C4B 1.45(2) . ?
C4 C5 1.408(10) . ?
C4 C16 1.419(11) . ?
C4B H4BA 0.9900 . ?
C4B H4BB 0.9900 . ?
C5 C6 1.416(10) . ?
C5 C14 1.444(9) . ?
C5A H5AA 0.9900 . ?
C5A H5AB 0.9900 . ?
C5A C6A 1.511(14) . ?
C6 C7 1.448(9) . ?
C6A H6AA 0.9900 . ?
C6A H6AB 0.9900 . ?
C6A C7A 1.494(14) . ?
C6B H6BA 0.9900 . ?
C6B H6BB 0.9900 . ?
C6B C7B 1.65(2) . ?
C7 C8 1.400(10) . ?
C7 C12 1.419(8) . ?
C7A H7AA 0.9900 . ?
C7A H7AB 0.9900 . ?
C7B H7BA 0.9900 . ?
C7B H7BB 0.9900 . ?
C8 H8 0.9500 . ?
C8 C9 1.380(10) . ?
C9 H9 0.9500 . ?
C9 C10 1.380(10) . ?
C9A H9AA 0.9900 . ?
C9A H9AB 0.9900 . ?
C9A C10A 1.496(13) . ?
C9B H9BA 0.9900 . ?
C9B H9BB 0.9900 . ?
C9B C10B 1.437(19) . ?
C10 H10 0.9500 . ?
C10 C11 1.379(10) . ?
C10A H10A 0.9900 . ?
C10A H10B 0.9900 . ?
C10B H10C 0.9900 . ?
C10B H10D 0.9900 . ?
C10B C11B 1.463(19) . ?
C11 H11 0.9500 . ?
C11 C12 1.388(9) . ?
C11B H11B 0.9900 . ?
C11B H11C 0.9900 . ?
C12 C13 1.451(9) . ?
C12A H12A 0.9900 . ?
C12A H12C 0.9900 . ?
C12A C13A 1.480(15) . ?
C13 C14 1.419(9) . ?
C13A H13A 0.9900 . ?
C13A H13B 0.9900 . ?
C13A C14A 1.493(14) . ?
C13B H13C 0.9900 . ?
C13B H13D 0.9900 . ?
C13B C14B 1.485(17) . ?
C14A H14A 0.9900 . ?
C14A H14B 0.9900 . ?
C14B H14C 0.9900 . ?
C14B H14D 0.9900 . ?
C15 H15 0.9500 . ?
C15 C16 1.347(11) . ?
C16 H16 0.9500 . ?
P1A F1A 1.668(18) . ?
P1A F2A 1.491(13) . ?
P1A F3A' 1.59(3) . ?
P1A F4A 1.59(2) . ?
P1A F5A 1.590(14) . ?
P1A F6A 1.59(3) . ?
P1A F1A' 1.540(14) . ?
P1A F2A' 1.657(16) . ?
P1A F3A 1.53(2) . ?
P1A F4A' 1.49(2) . ?
P1A F5A' 1.508(18) . ?
P1A F6A' 1.52(3) . ?
P1B F1B 1.47(3) . ?
P1B F2B 1.37(2) . ?
P1B F3B 1.64(5) . ?
P1B F4B 1.686(15) . ?
P1B F5B 1.452(16) . ?
P1B F6B 1.60(3) . ?
P1B F1B' 1.634(19) . ?
P1B F2B' 1.76(2) . ?
P1B F3B' 1.51(5) . ?
P1B F4B' 1.571(18) . ?
P1B F5B' 1.803(16) . ?
P1B F6B' 1.58(3) . ?
P1C F1C 1.638(11) . ?
P1C F2C 1.583(10) . ?
P1C F3C 1.676(11) . ?
P1C F4C 1.534(10) . ?
P1C F5C 1.598(10) . ?
P1C F6C 1.523(10) . ?
P1C F1C' 1.47(2) . ?
P1C F2C' 1.584(17) . ?
P1C F3C' 1.461(16) . ?
P1C F4C' 1.668(15) . ?
P1C F5C' 1.576(13) . ?
P1C F6C' 1.693(17) . ?

loop_
_geom_torsion_atom_site_label_1
_geom_torsion_atom_site_label_2
_geom_torsion_atom_site_label_3
_geom_torsion_atom_site_label_4
_geom_torsion
_geom_torsion_site_symmetry_1
_geom_torsion_site_symmetry_2
_geom_torsion_site_symmetry_3
_geom_torsion_site_symmetry_4
_geom_torsion_publ_flag
Fe1 O2 C4 C5 -14.7(13) . . . . ?
Fe1 O2 C4 C16 166.2(7) . . . . ?
Fe1 O3 C6 C5 8.3(10) . . . . ?
Fe1 O3 C6 C7 -173.2(4) . . . . ?
Fe1 N1B C2B C3B -63.1(14) . . . . ?
Fe1 N1B C14B C13B -12.8(17) . . . . ?
Fe1 N5B C4B C3B 58.7(13) . . . . ?
Fe1 N5B C6B C7B -47.4(10) . . . . ?
Fe1 N8B C7B C6B -44.0(13) . . . . ?
Fe1 N8B C9B C10B -49.2(15) . . . . ?
Fe1 N12B C11B C10B 61.2(13) . . . . ?
Fe1 N12B C13B C14B -28.2(10) . . . . ?
Fe2 O1 C1 C14 9.9(13) . . . . ?
Fe2 O1 C1 C15 -167.2(7) . . . . ?
Fe2 O4 C13 C12 170.2(5) . . . . ?
Fe2 O4 C13 C14 -11.8(10) . . . . ?
Fe2 N1A C2A C3A 36.3(9) . . . . ?
Fe2 N1A C14A C13A 59.1(12) . . . . ?
Fe2 N4A C3A C2A 44.4(8) . . . . ?
Fe2 N4A C5A C6A -55.0(8) . . . . ?
Fe2 N8A C7A C6A 60.5(8) . . . . ?
Fe2 N8A C9A C10A 36.6(8) . . . . ?
Fe2 N11A C10A C9A 43.9(7) . . . . ?
Fe2 N11A C12A C13A -56.5(11) . . . . ?
O1 C1 C14 C5 -174.2(8) . . . . ?
O1 C1 C14 C13 8.3(13) . . . . ?
O1 C1 C15 C16 176.8(10) . . . . ?
O2 C4 C5 C6 -4.0(13) . . . . ?
O2 C4 C5 C14 178.5(8) . . . . ?
O2 C4 C16 C15 -175.8(10) . . . . ?
O3 Fe1 O2 C4 21.8(8) . . . . ?
O3 C6 C7 C8 0.0(10) . . . . ?
O3 C6 C7 C12 178.5(6) . . . . ?
O4 Fe2 O1 C1 -20.4(7) . . . . ?
O4 C13 C14 C1 -7.2(11) . . . . ?
O4 C13 C14 C5 175.4(6) . . . . ?
N1A Fe2 O1 C1 69.6(8) . . . . ?
N1A C2A C3A N4A -53.8(10) . . . . ?
N1B Fe1 O2 C4 -69.2(8) . . . . ?
N1B C2B C3B C4B 75.2(17) . . . . ?
N4A C5A C6A C7A 64.0(10) . . . . ?
N5B Fe1 O2 C4 -159.7(8) . . . . ?
N5B C6B C7B N8B 59.3(13) . . . . ?
N8A Fe2 O1 C1 -114.3(7) . . . . ?
N8A C9A C10A N11A -52.7(8) . . . . ?
N8B Fe1 O2 C4 114.2(8) . . . . ?
N8B C9B C10B C11B 63.8(19) . . . . ?
N11A Fe2 O1 C1 161.4(8) . . . . ?
N11A C12A C13A C14A 67.5(13) . . . . ?
N12B C13B C14B N1B 26.9(16) . . . . ?
C1 C15 C16 C4 -3.5(17) . . . . ?
C2A N1A C14A C13A -68.9(12) . . . . ?
C2B N1B C14B C13B -160.5(12) . . . . ?
C2B C3B C4B N5B -76.6(16) . . . . ?
C3A N4A C5A C6A -176.8(7) . . . . ?
C4 C5 C6 O3 7.1(11) . . . . ?
C4 C5 C6 C7 -171.4(7) . . . . ?
C4 C5 C14 C1 -1.3(11) . . . . ?
C4 C5 C14 C13 176.2(7) . . . . ?
C4B N5B C6B C7B -174.0(9) . . . . ?
C5 C4 C16 C15 5.0(16) . . . . ?
C5 C6 C7 C8 178.7(6) . . . . ?
C5 C6 C7 C12 -2.9(10) . . . . ?
C5A N4A C3A C2A 173.2(7) . . . . ?
C5A C6A C7A N8A -66.2(10) . . . . ?
C6 C5 C14 C1 -178.9(7) . . . . ?
C6 C5 C14 C13 -1.3(11) . . . . ?
C6 C7 C8 C9 179.9(7) . . . . ?
C6 C7 C12 C11 -179.3(7) . . . . ?
C6 C7 C12 C13 -5.1(10) . . . . ?
C6B N5B C4B C3B -179.9(10) . . . . ?
C7 C8 C9 C10 -0.5(11) . . . . ?
C7 C12 C13 O4 -172.0(6) . . . . ?
C7 C12 C13 C14 9.8(10) . . . . ?
C7A N8A C9A C10A 170.2(7) . . . . ?
C7B N8B C9B C10B 71.7(16) . . . . ?
C8 C7 C12 C11 -0.8(10) . . . . ?
C8 C7 C12 C13 173.4(6) . . . . ?
C8 C9 C10 C11 -1.1(12) . . . . ?
C9 C10 C11 C12 1.6(12) . . . . ?
C9A N8A C7A C6A -69.2(10) . . . . ?
C9B N8B C7B C6B -169.3(12) . . . . ?
C9B C10B C11B N12B -64.8(17) . . . . ?
C10 C11 C12 C7 -0.7(11) . . . . ?
C10 C11 C12 C13 -174.8(7) . . . . ?
C10A N11A C12A C13A -179.8(8) . . . . ?
C11 C12 C13 O4 2.1(10) . . . . ?
C11 C12 C13 C14 -176.0(7) . . . . ?
C11B N12B C13B C14B -162.3(10) . . . . ?
C12 C7 C8 C9 1.4(10) . . . . ?
C12 C13 C14 C1 170.8(7) . . . . ?
C12 C13 C14 C5 -6.6(10) . . . . ?
C12A N11A C10A C9A 172.6(7) . . . . ?
C12A C13A C14A N1A -68.1(14) . . . . ?
C13B N12B C11B C10B -177.1(10) . . . . ?
C14 C1 C15 C16 -0.4(15) . . . . ?
C14 C5 C6 O3 -175.4(6) . . . . ?
C14 C5 C6 C7 6.1(10) . . . . ?
C14A N1A C2A C3A 169.0(7) . . . . ?
C14B N1B C2B C3B 82.9(16) . . . . ?
C15 C1 C14 C5 2.8(12) . . . . ?
C15 C1 C14 C13 -174.7(8) . . . . ?
C16 C4 C5 C6 175.1(8) . . . . ?
C16 C4 C5 C14 -2.4(12) . . . . ?
